data_7117833
loop_
_publ_author_name
'Qiang Dai'
'Yan Jiang'
'Songjin Guo'
'Jin-Tao Yu'
'Jiang Cheng'

_publ_section_title
;
 3-Aza pi-allyl palladium derived from imino migration in
 palladium-carbene: MCRs toward multiple substituted indole skeleton
;
_journal_name_full Chem.Commun.
_journal_page_first 14781
_journal_paper_doi 10.1039/C5cc05984D
_journal_volume 51
_journal_year 2015
_chemical_formula_sum 'C28 H33 N2 O1.5'
_chemical_formula_weight 421.56
_chemical_name_systematic
; 
 ? 
;
_space_group_IT_number 15
_symmetry_cell_setting monoclinic
_symmetry_space_group_name_Hall '-C 2yc'
_symmetry_space_group_name_H-M 'C 1 2/c 1'
_atom_sites_solution_hydrogens geom
_atom_sites_solution_primary direct
_atom_sites_solution_secondary difmap
_audit_creation_method SHELXL-97
_audit_update_record
;
2015-06-19 deposited with the CCDC.
2015-08-10 downloaded from the CCDC.
;
_cell_angle_alpha 90.00
_cell_angle_beta 124.839(3)
_cell_angle_gamma 90.00
_cell_formula_units_Z 8
_cell_length_a 25.482(4)
_cell_length_b 11.2723(17)
_cell_length_c 21.767(3)
_cell_measurement_temperature 293(2)
_cell_volume 5131.7(13)
_computing_cell_refinement 'Bruker SAINT'
_computing_data_collection 'Bruker Apex II'
_computing_data_reduction 'Bruker SAINT'
_computing_molecular_graphics 'SHELXL-97 (Sheldrick, 2008)'
_computing_publication_material 'SHELXL-97 (Sheldrick, 2008)'
_computing_structure_refinement 'SHELXL-97 (Sheldrick, 2008)'
_computing_structure_solution 'SHELXS-97 (Sheldrick, 2008)'
_diffrn_ambient_temperature 293(2)
_diffrn_measured_fraction_theta_full 0.979
_diffrn_measured_fraction_theta_max 0.979
_diffrn_measurement_device_type 'Bruker Apex II'
_diffrn_measurement_method 'phi and omega scans'
_diffrn_radiation_monochromator graphite
_diffrn_radiation_source 'fine-focus sealed tube'
_diffrn_radiation_type MoK\a
_diffrn_radiation_wavelength 0.71073
_diffrn_reflns_av_R_equivalents 0.0330
_diffrn_reflns_av_sigmaI/netI 0.0431
_diffrn_reflns_limit_h_max 33
_diffrn_reflns_limit_h_min -22
_diffrn_reflns_limit_k_max 12
_diffrn_reflns_limit_k_min -14
_diffrn_reflns_limit_l_max 24
_diffrn_reflns_limit_l_min -28
_diffrn_reflns_number 16483
_diffrn_reflns_theta_full 27.70
_diffrn_reflns_theta_max 27.70
_diffrn_reflns_theta_min 1.95
_exptl_absorpt_coefficient_mu 0.067
_exptl_absorpt_correction_T_max 0.9854
_exptl_absorpt_correction_T_min 0.9769
_exptl_absorpt_correction_type multi-scan
_exptl_absorpt_process_details 'SADABS: Bruker, 2000'
_exptl_crystal_colour colorless
_exptl_crystal_density_diffrn 1.091
_exptl_crystal_density_method 'not measured'
_exptl_crystal_description rodlike
_exptl_crystal_F_000 1816
_exptl_crystal_size_max 0.35
_exptl_crystal_size_mid 0.28
_exptl_crystal_size_min 0.22
_refine_diff_density_max 0.758
_refine_diff_density_min -0.287
_refine_diff_density_rms 0.051
_refine_ls_extinction_method none
_refine_ls_goodness_of_fit_ref 1.068
_refine_ls_hydrogen_treatment constr
_refine_ls_matrix_type full
_refine_ls_number_parameters 286
_refine_ls_number_reflns 5894
_refine_ls_number_restraints 0
_refine_ls_restrained_S_all 1.068
_refine_ls_R_factor_all 0.1012
_refine_ls_R_factor_gt 0.0670
_refine_ls_shift/su_max 0.001
_refine_ls_shift/su_mean 0.000
_refine_ls_structure_factor_coef Fsqd
_refine_ls_weighting_details 'calc w=1/[\s^2^(Fo^2^)+(0.1274P)^2^+2.4049P] where P=(Fo^2^+2Fc^2^)/3'
_refine_ls_weighting_scheme calc
_refine_ls_wR_factor_gt 0.2081
_refine_ls_wR_factor_ref 0.2397
_reflns_number_gt 3730
_reflns_number_total 5894
_reflns_threshold_expression >2sigma(I)
_cod_data_source_file c5cc05984d2.cif.txt
_cod_data_source_block 4q
_cod_depositor_comments
;
The following automatic conversions were performed:

'_exptl_absorpt_correction_type' value 'multi-Scan' changed to
'multi-scan' according to the built-in table from CIF Core dictionary
named 'cif_core.dic' version 2.4.1 from 2010-06-29.

Automatic conversion script
Id: cif_fix_values 3392 2015-05-12 13:50:21Z andrius 

The following automatic conversions were performed:

'_refine_ls_hydrogen_treatment' value 'constrr' was replaced with the
value 'constr' as specified in the replacement file
'src/cod-tools/trunk/data/replacement-values/replacement_values.lst'.

Automatic conversion script
Id: cif_fix_values 5376 2017-05-30 11:51:03Z andrius 
;
_cod_original_cell_volume 5131.7(14)
_cod_original_sg_symbol_H-M C2/c
_cod_original_formula_sum 'C28 H33 N2 O1.50'
_cod_database_code 7117833

loop_
_symmetry_equiv_pos_as_xyz
'x, y, z'
'-x, y, -z+1/2'
'x+1/2, y+1/2, z'
'-x+1/2, y+1/2, -z+1/2'
'-x, -y, -z'
'x, -y, z-1/2'
'-x+1/2, -y+1/2, -z'
'x+1/2, -y+1/2, z-1/2'

loop_
_atom_site_label
_atom_site_type_symbol
_atom_site_fract_x
_atom_site_fract_y
_atom_site_fract_z
_atom_site_U_iso_or_equiv
_atom_site_adp_type
_atom_site_occupancy
_atom_site_symmetry_multiplicity
_atom_site_calc_flag
_atom_site_refinement_flags
_atom_site_disorder_assembly
_atom_site_disorder_group
C1 C 0.9017(3) 1.0728(5) 0.3282(3) 0.151(2) Uani 1 1 d . . .
H1A H 0.9012 1.0107 0.3580 0.227 Uiso 1 1 calc R . .
H1B H 0.8641 1.1210 0.3076 0.227 Uiso 1 1 calc R . .
H1C H 0.9391 1.1209 0.3588 0.227 Uiso 1 1 calc R . .
C2 C 0.9036(3) 1.1188(5) 0.2179(3) 0.175(3) Uani 1 1 d . . .
H2A H 0.9383 1.1723 0.2494 0.263 Uiso 1 1 calc R . .
H2B H 0.8639 1.1615 0.1924 0.263 Uiso 1 1 calc R . .
H2C H 0.9093 1.0843 0.1817 0.263 Uiso 1 1 calc R . .
C3 C 0.90264(15) 1.0197(2) 0.26616(16) 0.0697(7) Uani 1 1 d . . .
H3A H 0.9430 0.9762 0.2893 0.084 Uiso 1 1 calc R . .
C4 C 0.84933(11) 0.9309(2) 0.22096(13) 0.0552(6) Uani 1 1 d . . .
C5 C 0.78818(14) 0.9655(3) 0.16323(16) 0.0745(8) Uani 1 1 d . . .
H5A H 0.7794 1.0457 0.1519 0.089 Uiso 1 1 calc R . .
C6 C 0.74070(14) 0.8846(4) 0.12276(18) 0.0868(10) Uani 1 1 d . . .
H6A H 0.7001 0.9102 0.0844 0.104 Uiso 1 1 calc R . .
C7 C 0.75214(13) 0.7655(3) 0.13793(16) 0.0757(8) Uani 1 1 d . . .
H7A H 0.7193 0.7115 0.1091 0.091 Uiso 1 1 calc R . .
C8 C 0.81230(11) 0.7241(2) 0.19586(13) 0.0559(6) Uani 1 1 d . . .
C9 C 0.86049(10) 0.8091(2) 0.23714(11) 0.0458(5) Uani 1 1 d . . .
C10 C 0.82498(14) 0.5931(2) 0.21235(16) 0.0699(7) Uani 1 1 d . . .
H10A H 0.8657 0.5850 0.2615 0.084 Uiso 1 1 calc R . .
C11 C 0.8321(2) 0.5317(3) 0.1560(2) 0.1048(12) Uani 1 1 d . . .
H11A H 0.8643 0.5713 0.1537 0.157 Uiso 1 1 calc R . .
H11B H 0.7921 0.5339 0.1077 0.157 Uiso 1 1 calc R . .
H11C H 0.8446 0.4507 0.1709 0.157 Uiso 1 1 calc R . .
C12 C 0.7739(2) 0.5312(4) 0.2165(3) 0.1254(16) Uani 1 1 d . . .
H12A H 0.7843 0.4485 0.2271 0.188 Uiso 1 1 calc R . .
H12B H 0.7331 0.5396 0.1695 0.188 Uiso 1 1 calc R . .
H12C H 0.7723 0.5664 0.2555 0.188 Uiso 1 1 calc R . .
C13 C 0.93902(9) 0.74233(16) 0.35815(11) 0.0393(4) Uani 1 1 d . . .
C22 C 1.00750(10) 0.69593(18) 0.41653(11) 0.0435(5) Uani 1 1 d . . .
C14 C 0.90465(10) 0.73638(17) 0.39300(11) 0.0414(5) Uani 1 1 d . . .
C15 C 0.84205(11) 0.7651(2) 0.36803(13) 0.0497(5) Uani 1 1 d . . .
H15A H 0.8141 0.7981 0.3209 0.060 Uiso 1 1 calc R . .
C16 C 0.82244(12) 0.7438(2) 0.41419(15) 0.0568(6) Uani 1 1 d . . .
H16A H 0.7808 0.7624 0.3977 0.068 Uiso 1 1 calc R . .
C17 C 0.86363(14) 0.6949(2) 0.48495(16) 0.0600(7) Uani 1 1 d . . .
C18 C 0.8401(2) 0.6695(3) 0.5339(2) 0.0946(11) Uani 1 1 d . . .
H18A H 0.8744 0.6362 0.5806 0.142 Uiso 1 1 calc R . .
H18B H 0.8053 0.6142 0.5089 0.142 Uiso 1 1 calc R . .
H18C H 0.8260 0.7419 0.5431 0.142 Uiso 1 1 calc R . .
C19 C 0.92571(13) 0.66749(19) 0.51104(14) 0.0558(6) Uani 1 1 d . . .
H19A H 0.9535 0.6359 0.5587 0.067 Uiso 1 1 calc R . .
C20 C 0.94624(11) 0.68801(17) 0.46448(12) 0.0453(5) Uani 1 1 d . . .
C21 C 1.06085(12) 0.6279(2) 0.55067(13) 0.0587(6) Uani 1 1 d . . .
H21A H 1.0489 0.6091 0.5842 0.088 Uiso 1 1 calc R . .
H21B H 1.0910 0.6922 0.5710 0.088 Uiso 1 1 calc R . .
H21C H 1.0800 0.5596 0.5446 0.088 Uiso 1 1 calc R . .
C23 C 1.05706(9) 0.79187(19) 0.43804(11) 0.0440(5) Uani 1 1 d . . .
C24 C 1.05238(13) 0.8978(2) 0.46700(16) 0.0674(7) Uani 1 1 d . . .
H24A H 1.0198 0.9074 0.4739 0.081 Uiso 1 1 calc R . .
C25 C 1.09469(15) 0.9883(3) 0.48560(18) 0.0822(9) Uani 1 1 d . . .
H25A H 1.0909 1.0586 0.5051 0.099 Uiso 1 1 calc R . .
C26 C 1.14259(15) 0.9753(3) 0.47556(16) 0.0815(9) Uani 1 1 d . . .
H26A H 1.1711 1.0372 0.4877 0.098 Uiso 1 1 calc R . .
C27 C 1.14878(14) 0.8711(3) 0.44767(16) 0.0801(9) Uani 1 1 d . . .
H27A H 1.1816 0.8620 0.4412 0.096 Uiso 1 1 calc R . .
C28 C 1.10563(11) 0.7790(3) 0.42906(13) 0.0595(6) Uani 1 1 d . . .
H28A H 1.1099 0.7082 0.4104 0.071 Uiso 1 1 calc R . .
N1 N 0.92381(8) 0.77190(16) 0.29346(9) 0.0435(4) Uani 1 1 d . . .
N2 N 1.00468(9) 0.66234(17) 0.47886(10) 0.0525(5) Uani 1 1 d . . .
O1 O 1.01912(8) 0.59144(13) 0.38981(9) 0.0557(4) Uani 1 1 d . . .
H1 H 1.0178 0.6070 0.3521 0.084 Uiso 1 1 calc R . .
O1W O 1.0000 0.6696(2) 0.2500 0.0598(6) Uani 1 2 d S . .

loop_
_atom_site_aniso_label
_atom_site_aniso_U_11
_atom_site_aniso_U_22
_atom_site_aniso_U_33
_atom_site_aniso_U_23
_atom_site_aniso_U_13
_atom_site_aniso_U_12
C1 0.169(5) 0.146(4) 0.164(5) -0.083(4) 0.110(4) -0.060(4)
C2 0.224(7) 0.145(4) 0.136(4) 0.012(3) 0.091(5) -0.077(4)
C3 0.0792(18) 0.0524(14) 0.0750(17) -0.0016(12) 0.0427(15) -0.0005(13)
C4 0.0567(14) 0.0614(14) 0.0538(13) -0.0005(11) 0.0352(11) 0.0061(11)
C5 0.0664(17) 0.0826(19) 0.0727(17) 0.0107(15) 0.0387(15) 0.0240(15)
C6 0.0472(15) 0.128(3) 0.0700(18) 0.0062(19) 0.0246(14) 0.0213(18)
C7 0.0446(14) 0.115(3) 0.0583(15) -0.0137(16) 0.0238(12) -0.0078(15)
C8 0.0477(12) 0.0770(16) 0.0463(12) -0.0113(11) 0.0288(11) -0.0112(11)
C9 0.0405(11) 0.0624(13) 0.0397(10) -0.0046(9) 0.0260(9) -0.0015(9)
C10 0.0693(17) 0.0687(17) 0.0717(17) -0.0190(13) 0.0403(14) -0.0258(13)
C11 0.143(3) 0.082(2) 0.137(3) -0.019(2) 0.107(3) -0.009(2)
C12 0.171(4) 0.103(3) 0.172(4) -0.043(3) 0.139(4) -0.061(3)
C13 0.0420(10) 0.0363(10) 0.0436(10) -0.0054(8) 0.0269(9) -0.0058(8)
C22 0.0481(11) 0.0392(10) 0.0459(11) 0.0006(8) 0.0286(10) 0.0019(9)
C14 0.0485(11) 0.0365(10) 0.0461(11) -0.0048(8) 0.0311(10) -0.0048(8)
C15 0.0519(12) 0.0495(12) 0.0559(13) -0.0083(10) 0.0356(11) -0.0051(10)
C16 0.0619(14) 0.0521(13) 0.0760(17) -0.0100(11) 0.0509(14) -0.0075(11)
C17 0.0865(18) 0.0445(12) 0.0814(17) -0.0066(12) 0.0671(16) -0.0085(12)
C18 0.132(3) 0.095(2) 0.115(3) 0.0130(19) 0.105(3) 0.002(2)
C19 0.0799(17) 0.0437(12) 0.0597(14) 0.0052(10) 0.0491(13) 0.0013(11)
C20 0.0590(13) 0.0350(10) 0.0519(12) -0.0012(8) 0.0375(11) -0.0030(9)
C21 0.0643(15) 0.0554(13) 0.0483(13) 0.0052(10) 0.0273(12) 0.0049(11)
C23 0.0394(10) 0.0479(11) 0.0398(10) 0.0029(8) 0.0197(9) 0.0009(9)
C24 0.0587(15) 0.0564(15) 0.0848(19) -0.0161(13) 0.0397(14) -0.0083(12)
C25 0.079(2) 0.0566(16) 0.099(2) -0.0180(15) 0.0440(18) -0.0175(14)
C26 0.0741(19) 0.080(2) 0.0681(17) -0.0019(15) 0.0275(15) -0.0331(16)
C27 0.0586(16) 0.120(3) 0.0676(17) -0.0079(17) 0.0394(14) -0.0259(16)
C28 0.0517(13) 0.0752(16) 0.0539(13) -0.0077(12) 0.0316(11) -0.0075(12)
N1 0.0421(9) 0.0486(10) 0.0418(9) -0.0025(7) 0.0251(8) -0.0033(7)
N2 0.0528(11) 0.0582(11) 0.0477(10) 0.0121(8) 0.0294(9) 0.0050(9)
O1 0.0696(11) 0.0405(8) 0.0639(10) 0.0010(7) 0.0421(9) 0.0065(7)
O1W 0.0613(14) 0.0720(15) 0.0560(13) 0.000 0.0393(12) 0.000

loop_
_atom_type_symbol
_atom_type_description
_atom_type_scat_dispersion_real
_atom_type_scat_dispersion_imag
_atom_type_scat_source
C C 0.0033 0.0016 'International Tables Vol C Tables 4.2.6.8 and 6.1.1.4'
H H 0.0000 0.0000 'International Tables Vol C Tables 4.2.6.8 and 6.1.1.4'
N N 0.0061 0.0033 'International Tables Vol C Tables 4.2.6.8 and 6.1.1.4'
O O 0.0106 0.0060 'International Tables Vol C Tables 4.2.6.8 and 6.1.1.4'

loop_
_geom_angle_atom_site_label_1
_geom_angle_atom_site_label_2
_geom_angle_atom_site_label_3
_geom_angle
_geom_angle_site_symmetry_1
_geom_angle_site_symmetry_3
C3 C1 H1A 109.5 . .
C3 C1 H1B 109.5 . .
H1A C1 H1B 109.5 . .
C3 C1 H1C 109.5 . .
H1A C1 H1C 109.5 . .
H1B C1 H1C 109.5 . .
C3 C2 H2A 109.5 . .
C3 C2 H2B 109.5 . .
H2A C2 H2B 109.5 . .
C3 C2 H2C 109.5 . .
H2A C2 H2C 109.5 . .
H2B C2 H2C 109.5 . .
C1 C3 C4 112.4(3) . .
C1 C3 C2 110.0(4) . .
C4 C3 C2 113.2(3) . .
C1 C3 H3A 106.9 . .
C4 C3 H3A 106.9 . .
C2 C3 H3A 106.9 . .
C5 C4 C9 117.6(2) . .
C5 C4 C3 122.0(2) . .
C9 C4 C3 120.4(2) . .
C6 C5 C4 121.4(3) . .
C6 C5 H5A 119.3 . .
C4 C5 H5A 119.3 . .
C5 C6 C7 120.7(3) . .
C5 C6 H6A 119.6 . .
C7 C6 H6A 119.6 . .
C6 C7 C8 121.1(3) . .
C6 C7 H7A 119.4 . .
C8 C7 H7A 119.4 . .
C7 C8 C9 117.2(3) . .
C7 C8 C10 121.1(2) . .
C9 C8 C10 121.7(2) . .
C8 C9 C4 121.9(2) . .
C8 C9 N1 119.8(2) . .
C4 C9 N1 118.16(19) . .
C11 C10 C8 111.4(3) . .
C11 C10 C12 110.0(3) . .
C8 C10 C12 112.8(3) . .
C11 C10 H10A 107.4 . .
C8 C10 H10A 107.4 . .
C12 C10 H10A 107.4 . .
C10 C11 H11A 109.5 . .
C10 C11 H11B 109.5 . .
H11A C11 H11B 109.5 . .
C10 C11 H11C 109.5 . .
H11A C11 H11C 109.5 . .
H11B C11 H11C 109.5 . .
C10 C12 H12A 109.5 . .
C10 C12 H12B 109.5 . .
H12A C12 H12B 109.5 . .
C10 C12 H12C 109.5 . .
H12A C12 H12C 109.5 . .
H12B C12 H12C 109.5 . .
N1 C13 C14 134.19(19) . .
N1 C13 C22 118.96(17) . .
C14 C13 C22 106.80(17) . .
O1 C22 N2 107.50(16) . .
O1 C22 C23 112.72(17) . .
N2 C22 C23 111.99(17) . .
O1 C22 C13 110.20(16) . .
N2 C22 C13 102.77(16) . .
C23 C22 C13 111.16(16) . .
C15 C14 C20 119.59(19) . .
C15 C14 C13 133.0(2) . .
C20 C14 C13 107.42(18) . .
C16 C15 C14 119.1(2) . .
C16 C15 H15A 120.5 . .
C14 C15 H15A 120.5 . .
C15 C16 C17 121.3(2) . .
C15 C16 H16A 119.3 . .
C17 C16 H16A 119.3 . .
C19 C17 C16 120.6(2) . .
C19 C17 C18 119.3(3) . .
C16 C17 C18 120.1(3) . .
C17 C18 H18A 109.5 . .
C17 C18 H18B 109.5 . .
H18A C18 H18B 109.5 . .
C17 C18 H18C 109.5 . .
H18A C18 H18C 109.5 . .
H18B C18 H18C 109.5 . .
C17 C19 C20 118.7(2) . .
C17 C19 H19A 120.6 . .
C20 C19 H19A 120.6 . .
N2 C20 C14 111.80(18) . .
N2 C20 C19 127.5(2) . .
C14 C20 C19 120.7(2) . .
N2 C21 H21A 109.5 . .
N2 C21 H21B 109.5 . .
H21A C21 H21B 109.5 . .
N2 C21 H21C 109.5 . .
H21A C21 H21C 109.5 . .
H21B C21 H21C 109.5 . .
C28 C23 C24 118.5(2) . .
C28 C23 C22 122.8(2) . .
C24 C23 C22 118.7(2) . .
C25 C24 C23 121.3(3) . .
C25 C24 H24A 119.4 . .
C23 C24 H24A 119.4 . .
C26 C25 C24 119.9(3) . .
C26 C25 H25A 120.1 . .
C24 C25 H25A 120.1 . .
C25 C26 C27 120.1(3) . .
C25 C26 H26A 119.9 . .
C27 C26 H26A 119.9 . .
C26 C27 C28 119.7(3) . .
C26 C27 H27A 120.2 . .
C28 C27 H27A 120.2 . .
C23 C28 C27 120.6(3) . .
C23 C28 H28A 119.7 . .
C27 C28 H28A 119.7 . .
C13 N1 C9 120.62(17) . .
C20 N2 C21 125.56(19) . .
C20 N2 C22 111.14(17) . .
C21 N2 C22 122.32(19) . .
C22 O1 H1 109.5 . .

loop_
_geom_bond_atom_site_label_1
_geom_bond_atom_site_label_2
_geom_bond_distance
_geom_bond_site_symmetry_2
C1 C3 1.489(5) .
C1 H1A 0.9600 .
C1 H1B 0.9600 .
C1 H1C 0.9600 .
C2 C3 1.544(5) .
C2 H2A 0.9600 .
C2 H2B 0.9600 .
C2 H2C 0.9600 .
C3 C4 1.513(4) .
C3 H3A 0.9800 .
C4 C5 1.386(4) .
C4 C9 1.405(3) .
C5 C6 1.362(5) .
C5 H5A 0.9300 .
C6 C7 1.373(5) .
C6 H6A 0.9300 .
C7 C8 1.396(4) .
C7 H7A 0.9300 .
C8 C9 1.405(3) .
C8 C10 1.510(4) .
C9 N1 1.422(3) .
C10 C11 1.507(4) .
C10 C12 1.524(4) .
C10 H10A 0.9800 .
C11 H11A 0.9600 .
C11 H11B 0.9600 .
C11 H11C 0.9600 .
C12 H12A 0.9600 .
C12 H12B 0.9600 .
C12 H12C 0.9600 .
C13 N1 1.273(3) .
C13 C14 1.451(3) .
C13 C22 1.549(3) .
C22 O1 1.418(2) .
C22 N2 1.449(3) .
C22 C23 1.519(3) .
C14 C15 1.398(3) .
C14 C20 1.399(3) .
C15 C16 1.375(3) .
C15 H15A 0.9300 .
C16 C17 1.389(4) .
C16 H16A 0.9300 .
C17 C19 1.376(4) .
C17 C18 1.517(3) .
C18 H18A 0.9600 .
C18 H18B 0.9600 .
C18 H18C 0.9600 .
C19 C20 1.400(3) .
C19 H19A 0.9300 .
C20 N2 1.366(3) .
C21 N2 1.444(3) .
C21 H21A 0.9600 .
C21 H21B 0.9600 .
C21 H21C 0.9600 .
C23 C28 1.366(3) .
C23 C24 1.387(3) .
C24 C25 1.367(4) .
C24 H24A 0.9300 .
C25 C26 1.365(5) .
C25 H25A 0.9300 .
C26 C27 1.372(5) .
C26 H26A 0.9300 .
C27 C28 1.394(4) .
C27 H27A 0.9300 .
C28 H28A 0.9300 .
O1 H1 0.8200 .
